data_2237024
loop_
_publ_author_name
'Qiao, Yanling'
'Jiang, Jin'
'Cui, Jichun'

_publ_section_title
;
 <i>trans</i>-Tris(4-bromophenyl)dichloridoantimony(V)
;
_journal_coeditor_code SJ5279
_journal_issue 12
_journal_name_full 'Acta Crystallographica Section E'
_journal_page_first m1552
_journal_paper_doi 10.1107/S160053681204809X
_journal_volume 68
_journal_year 2012
_chemical_formula_iupac '[Sb Cl2 (C6 H4 Br)3]'
_chemical_formula_moiety 'C18 H12 Br3 Cl2 Sb'
_chemical_formula_sum 'C18 H12 Br3 Cl2 Sb'
_chemical_formula_weight 660.66
_chemical_name_systematic
;
<i>trans</i>-Tris(4-bromophenyl)dichloridoantimony(V)
;
_space_group_IT_number 15
_symmetry_cell_setting monoclinic
_symmetry_space_group_name_Hall '-C 2yc'
_symmetry_space_group_name_H-M 'C 1 2/c 1'
_atom_sites_solution_hydrogens geom
_atom_sites_solution_primary direct
_atom_sites_solution_secondary difmap
_audit_creation_method SHELXL-97
_cell_angle_alpha 90.00
_cell_angle_beta 117.7480(10)
_cell_angle_gamma 90.00
_cell_formula_units_Z 8
_cell_length_a 15.1050(13)
_cell_length_b 20.124(2)
_cell_length_c 15.1701(14)
_cell_measurement_reflns_used 2728
_cell_measurement_temperature 298(2)
_cell_measurement_theta_max 26.088
_cell_measurement_theta_min 2.872
_cell_volume 4081.0(7)
_computing_cell_refinement 'SAINT (Bruker, 2007)'
_computing_data_collection 'SMART (Bruker, 2007)'
_computing_data_reduction 'SAINT (Bruker, 2007)'
_computing_molecular_graphics
;
SHELXTL (Sheldrick, 2008) and <i>Mercury</i> (Macrae <i>et al.</i>,
2008)
;
_computing_publication_material 'SHELXTL (Sheldrick, 2008)'
_computing_structure_refinement 'SHELXL97 (Sheldrick, 2008)'
_computing_structure_solution 'SHELXS97 (Sheldrick, 2008)'
_diffrn_ambient_temperature 298(2)
_diffrn_measured_fraction_theta_full 0.998
_diffrn_measured_fraction_theta_max 0.998
_diffrn_measurement_device_type 'Bruker SMART CCD area-detector'
_diffrn_measurement_method '\f and \w scans'
_diffrn_radiation_monochromator graphite
_diffrn_radiation_source 'fine-focus sealed tube'
_diffrn_radiation_type MoK\a
_diffrn_radiation_wavelength 0.71073
_diffrn_reflns_av_R_equivalents 0.0596
_diffrn_reflns_av_sigmaI/netI 0.0653
_diffrn_reflns_limit_h_max 16
_diffrn_reflns_limit_h_min -17
_diffrn_reflns_limit_k_max 15
_diffrn_reflns_limit_k_min -23
_diffrn_reflns_limit_l_max 17
_diffrn_reflns_limit_l_min -18
_diffrn_reflns_number 10608
_diffrn_reflns_theta_full 25.02
_diffrn_reflns_theta_max 25.02
_diffrn_reflns_theta_min 2.53
_diffrn_standards_number 0
_exptl_absorpt_coefficient_mu 7.487
_exptl_absorpt_correction_T_max 0.4669
_exptl_absorpt_correction_T_min 0.2463
_exptl_absorpt_correction_type multi-scan
_exptl_absorpt_process_details '(SADABS; Sheldrick, 1996)'
_exptl_crystal_colour colourless
_exptl_crystal_density_diffrn 2.151
_exptl_crystal_density_method 'not measured'
_exptl_crystal_description block
_exptl_crystal_F_000 2480
_exptl_crystal_size_max 0.26
_exptl_crystal_size_mid 0.22
_exptl_crystal_size_min 0.12
_refine_diff_density_max 0.904
_refine_diff_density_min -0.608
_refine_ls_extinction_method none
_refine_ls_goodness_of_fit_ref 0.913
_refine_ls_hydrogen_treatment constr
_refine_ls_matrix_type full
_refine_ls_number_parameters 217
_refine_ls_number_reflns 3582
_refine_ls_number_restraints 0
_refine_ls_restrained_S_all 0.913
_refine_ls_R_factor_all 0.0786
_refine_ls_R_factor_gt 0.0400
_refine_ls_shift/su_max 0.000
_refine_ls_shift/su_mean 0.000
_refine_ls_structure_factor_coef Fsqd
_refine_ls_weighting_details 'calc w=1/[\s^2^(Fo^2^)+(0.0456P)^2^] where P=(Fo^2^+2Fc^2^)/3'
_refine_ls_weighting_scheme calc
_refine_ls_wR_factor_gt 0.0858
_refine_ls_wR_factor_ref 0.0974
_reflns_number_gt 2159
_reflns_number_total 3582
_reflns_threshold_expression I>2\s(I)
_cod_data_source_file sj5279.cif
_cod_data_source_block I
_cod_original_sg_symbol_H-M 'C 2/c'
_cod_database_code 2237024
_cod_database_fobs_code 2237024

loop_
_symmetry_equiv_pos_as_xyz
'x, y, z'
'-x, y, -z+1/2'
'x+1/2, y+1/2, z'
'-x+1/2, y+1/2, -z+1/2'
'-x, -y, -z'
'x, -y, z-1/2'
'-x+1/2, -y+1/2, -z'
'x+1/2, -y+1/2, z-1/2'

loop_
_atom_site_type_symbol
_atom_site_label
_atom_site_fract_x
_atom_site_fract_y
_atom_site_fract_z
_atom_site_U_iso_or_equiv
_atom_site_adp_type
_atom_site_calc_flag
_atom_site_refinement_flags
_atom_site_occupancy
_atom_site_symmetry_multiplicity
Sb Sb1 0.47083(3) 0.31132(2) 0.45721(3) 0.05088(16) Uani d . 1 1
C C1 0.3297(5) 0.3457(3) 0.3455(5) 0.0502(16) Uani d . 1 1
C C2 0.3204(5) 0.3658(4) 0.2544(5) 0.065(2) Uani d . 1 1
H H2 0.3751 0.3632 0.2420 0.078 Uiso calc R 1 1
C C3 0.2300(5) 0.3899(4) 0.1816(5) 0.069(2) Uani d . 1 1
H H3 0.2225 0.4027 0.1196 0.083 Uiso calc R 1 1
C C4 0.1522(5) 0.3943(3) 0.2032(5) 0.0574(18) Uani d . 1 1
C C5 0.1589(5) 0.3734(4) 0.2912(6) 0.0641(19) Uani d . 1 1
H H5 0.1039 0.3764 0.3030 0.077 Uiso calc R 1 1
C C6 0.2484(5) 0.3475(3) 0.3632(5) 0.0580(18) Uani d . 1 1
H H6 0.2535 0.3316 0.4229 0.070 Uiso calc R 1 1
C C7 0.5462(5) 0.3531(3) 0.6018(5) 0.0496(16) Uani d . 1 1
C C8 0.6001(5) 0.3122(3) 0.6817(5) 0.0620(18) Uani d . 1 1
H H8 0.6003 0.2666 0.6719 0.074 Uiso calc R 1 1
C C9 0.6535(5) 0.3378(4) 0.7757(5) 0.066(2) Uani d . 1 1
H H9 0.6909 0.3101 0.8293 0.079 Uiso calc R 1 1
C C10 0.6509(5) 0.4053(4) 0.7895(5) 0.0617(19) Uani d . 1 1
C C11 0.5935(5) 0.4463(4) 0.7094(5) 0.070(2) Uani d . 1 1
H H11 0.5900 0.4916 0.7194 0.084 Uiso calc R 1 1
C C12 0.5421(5) 0.4199(4) 0.6156(5) 0.0609(19) Uani d . 1 1
H H12 0.5046 0.4473 0.5616 0.073 Uiso calc R 1 1
C C13 0.5404(5) 0.2323(3) 0.4187(4) 0.0532(17) Uani d . 1 1
C C14 0.6240(6) 0.2423(4) 0.4084(6) 0.079(2) Uani d . 1 1
H H14 0.6518 0.2845 0.4169 0.095 Uiso calc R 1 1
C C15 0.6669(6) 0.1895(5) 0.3854(7) 0.096(3) Uani d . 1 1
H H15 0.7243 0.1963 0.3786 0.115 Uiso calc R 1 1
C C16 0.6274(6) 0.1278(4) 0.3725(5) 0.067(2) Uani d . 1 1
C C17 0.5454(6) 0.1176(4) 0.3810(6) 0.080(2) Uani d . 1 1
H H17 0.5189 0.0750 0.3726 0.096 Uiso calc R 1 1
C C18 0.4980(6) 0.1699(4) 0.4024(6) 0.072(2) Uani d . 1 1
H H18 0.4388 0.1628 0.4056 0.087 Uiso calc R 1 1
Cl Cl1 0.38762(13) 0.23427(9) 0.52062(13) 0.0672(5) Uani d . 1 1
Cl Cl2 0.55520(13) 0.39558(9) 0.40399(13) 0.0642(5) Uani d . 1 1
Br Br1 0.03004(6) 0.43361(5) 0.10847(6) 0.0882(3) Uani d . 1 1
Br Br2 0.72426(7) 0.44321(5) 0.91767(6) 0.0951(3) Uani d . 1 1
Br Br3 0.68965(7) 0.05538(5) 0.34275(8) 0.1048(4) Uani d . 1 1

loop_
_atom_site_aniso_label
_atom_site_aniso_U_11
_atom_site_aniso_U_22
_atom_site_aniso_U_33
_atom_site_aniso_U_12
_atom_site_aniso_U_13
_atom_site_aniso_U_23
Sb1 0.0547(3) 0.0527(3) 0.0488(3) -0.0014(3) 0.0270(2) 0.0039(2)
C1 0.052(4) 0.049(4) 0.051(4) 0.001(3) 0.025(3) 0.003(3)
C2 0.064(5) 0.081(5) 0.052(4) 0.000(4) 0.029(4) 0.009(4)
C3 0.073(5) 0.082(6) 0.051(4) -0.007(5) 0.029(4) 0.011(4)
C4 0.056(4) 0.042(4) 0.065(5) -0.004(4) 0.021(4) -0.009(4)
C5 0.057(5) 0.067(5) 0.073(5) 0.007(4) 0.034(4) -0.003(4)
C6 0.067(5) 0.066(5) 0.054(4) 0.007(4) 0.039(4) 0.007(4)
C7 0.055(4) 0.053(4) 0.046(4) 0.002(4) 0.028(3) 0.008(3)
C8 0.072(5) 0.045(4) 0.063(5) 0.001(4) 0.027(4) 0.003(4)
C9 0.078(5) 0.060(5) 0.049(5) 0.005(4) 0.019(4) 0.013(4)
C10 0.064(5) 0.065(5) 0.056(4) 0.002(4) 0.028(4) 0.005(4)
C11 0.084(5) 0.062(5) 0.055(5) 0.008(4) 0.025(4) -0.001(4)
C12 0.067(5) 0.056(5) 0.050(4) 0.012(4) 0.019(4) 0.013(4)
C13 0.058(4) 0.059(5) 0.041(4) -0.006(4) 0.022(3) 0.001(3)
C14 0.080(6) 0.067(5) 0.112(7) -0.016(5) 0.062(5) -0.017(5)
C15 0.079(6) 0.094(7) 0.138(8) -0.013(6) 0.071(6) -0.018(7)
C16 0.063(5) 0.077(6) 0.058(5) 0.010(5) 0.025(4) -0.006(4)
C17 0.088(6) 0.068(6) 0.087(6) -0.011(5) 0.044(5) -0.016(5)
C18 0.077(5) 0.067(5) 0.085(6) -0.007(5) 0.048(5) -0.008(4)
Cl1 0.0733(12) 0.0662(12) 0.0739(13) -0.0075(10) 0.0442(10) 0.0113(10)
Cl2 0.0704(12) 0.0661(12) 0.0652(11) -0.0121(10) 0.0390(10) 0.0037(10)
Br1 0.0780(6) 0.0830(6) 0.0792(6) 0.0122(5) 0.0160(5) 0.0039(5)
Br2 0.1167(7) 0.0916(7) 0.0552(5) -0.0110(6) 0.0218(5) -0.0049(5)
Br3 0.1026(7) 0.0967(7) 0.1100(8) 0.0208(6) 0.0453(6) -0.0252(6)

loop_
_atom_type_symbol
_atom_type_description
_atom_type_scat_dispersion_real
_atom_type_scat_dispersion_imag
_atom_type_scat_source
C C 0.0033 0.0016 'International Tables Vol C Tables 4.2.6.8 and 6.1.1.4'
H H 0.0000 0.0000 'International Tables Vol C Tables 4.2.6.8 and 6.1.1.4'
Cl Cl 0.1484 0.1585 'International Tables Vol C Tables 4.2.6.8 and 6.1.1.4'
Br Br -0.2901 2.4595 'International Tables Vol C Tables 4.2.6.8 and 6.1.1.4'
Sb Sb -0.5866 1.5461 'International Tables Vol C Tables 4.2.6.8 and 6.1.1.4'

loop_
_geom_angle_atom_site_label_1
_geom_angle_atom_site_label_2
_geom_angle_atom_site_label_3
_geom_angle
C7 Sb1 C1 123.5(2)
C7 Sb1 C13 118.9(2)
C1 Sb1 C13 117.6(2)
C7 Sb1 Cl1 88.37(17)
C1 Sb1 Cl1 90.64(18)
C13 Sb1 Cl1 92.52(19)
C7 Sb1 Cl2 87.45(17)
C1 Sb1 Cl2 89.71(17)
C13 Sb1 Cl2 91.56(19)
Cl1 Sb1 Cl2 175.20(6)
C6 C1 C2 120.3(6)
C6 C1 Sb1 120.6(5)
C2 C1 Sb1 119.2(5)
C1 C2 C3 120.1(6)
C1 C2 H2 119.9
C3 C2 H2 119.9
C4 C3 C2 118.2(6)
C4 C3 H3 120.9
C2 C3 H3 120.9
C5 C4 C3 122.6(6)
C5 C4 Br1 118.3(5)
C3 C4 Br1 119.1(6)
C4 C5 C6 119.4(6)
C4 C5 H5 120.3
C6 C5 H5 120.3
C1 C6 C5 119.3(6)
C1 C6 H6 120.4
C5 C6 H6 120.4
C12 C7 C8 120.3(6)
C12 C7 Sb1 120.5(5)
C8 C7 Sb1 119.2(5)
C9 C8 C7 120.8(7)
C9 C8 H8 119.6
C7 C8 H8 119.6
C8 C9 C10 118.9(7)
C8 C9 H9 120.5
C10 C9 H9 120.5
C9 C10 C11 120.2(7)
C9 C10 Br2 120.6(6)
C11 C10 Br2 119.2(6)
C12 C11 C10 119.9(7)
C12 C11 H11 120.0
C10 C11 H11 120.0
C7 C12 C11 119.7(6)
C7 C12 H12 120.1
C11 C12 H12 120.1
C14 C13 C18 119.5(7)
C14 C13 Sb1 121.7(6)
C18 C13 Sb1 118.8(5)
C13 C14 C15 119.3(7)
C13 C14 H14 120.3
C15 C14 H14 120.3
C16 C15 C14 121.3(7)
C16 C15 H15 119.4
C14 C15 H15 119.4
C17 C16 C15 120.0(8)
C17 C16 Br3 119.7(7)
C15 C16 Br3 120.4(7)
C16 C17 C18 120.9(8)
C16 C17 H17 119.6
C18 C17 H17 119.6
C13 C18 C17 118.9(7)
C13 C18 H18 120.5
C17 C18 H18 120.5

loop_
_geom_bond_atom_site_label_1
_geom_bond_atom_site_label_2
_geom_bond_distance
_geom_bond_publ_flag
Sb1 C1 2.129(6) y
Sb1 C7 2.119(6) y
Sb1 C13 2.132(7) y
Sb1 Cl1 2.4566(16) y
Sb1 Cl2 2.4716(17) y
C1 C6 1.373(8) ?
C1 C2 1.384(8) ?
C2 C3 1.385(9) ?
C2 H2 0.9300 ?
C3 C4 1.363(9) ?
C3 H3 0.9300 ?
C4 C5 1.357(9) ?
C4 Br1 1.904(7) ?
C5 C6 1.384(9) ?
C5 H5 0.9300 ?
C6 H6 0.9300 ?
C7 C12 1.366(9) ?
C7 C8 1.375(9) ?
C8 C9 1.370(9) ?
C8 H8 0.9300 ?
C9 C10 1.377(10) ?
C9 H9 0.9300 ?
C10 C11 1.388(9) ?
C10 Br2 1.893(7) ?
C11 C12 1.372(9) ?
C11 H11 0.9300 ?
C12 H12 0.9300 ?
C13 C14 1.357(8) ?
C13 C18 1.380(9) ?
C14 C15 1.371(10) ?
C14 H14 0.9300 ?
C15 C16 1.351(10) ?
C15 H15 0.9300 ?
C16 C17 1.320(9) ?
C16 Br3 1.900(7) ?
C17 C18 1.392(10) ?
C17 H17 0.9300 ?
C18 H18 0.9300 ?

loop_
_geom_hbond_atom_site_label_D
_geom_hbond_atom_site_label_H
_geom_hbond_atom_site_label_A
_geom_hbond_site_symmetry_A
_geom_hbond_distance_DH
_geom_hbond_distance_HA
_geom_hbond_distance_DA
_geom_hbond_angle_DHA
C2 H2 Cl2 2_655 0.93 2.93 3.723(7) 143.5
C17 H17 Br1 4_545 0.93 2.99 3.900(9) 167.3

loop_
_cod_related_entry_id
_cod_related_entry_database
_cod_related_entry_code
1 ChemSpider 2540334
